data_4319311
loop_
_publ_author_name
'Philip M. Almond'
'Laura Deakin'
'Arthur Mar'
'Thomas E. Albrecht-Schmitt'

_publ_contact_author
;
Prof. Thomas E. Albrecht-Schmitt 
179 Chemistry Building
Department of Chemistry
Auburn University, AL
36849
;
_publ_contact_author_email ' albreth@auburn.edu '
_publ_contact_author_fax ' 334 844 6959 '
_publ_contact_author_phone ' 334 844 6948 '
_publ_section_title
;
 Hydrothermal Synthesis, Structure, and Magnetic Properties of a Layered
 Organically Templated Uranium Aquofluoride: [C5H14N2][U2F10(H2O)]
;
_journal_name_full 'Inorganic Chemistry'
_journal_page_first 886
_journal_page_last 890
_journal_paper_doi 10.1021/ic000921a
_journal_volume 40
_journal_year 2001
_chemical_formula_structural '(C5 H14 N2) U2 F10 (H2 O)'
_chemical_formula_sum 'C5 H16 F10 N2 O U2'
_chemical_formula_weight 786.26
_chemical_name_systematic
;
 ?
;
_space_group_IT_number 11
_symmetry_cell_setting monoclinic
_symmetry_space_group_name_Hall '-P 2yb'
_symmetry_space_group_name_H-M 'P 1 21/m 1'
_atom_sites_solution_hydrogens geom
_atom_sites_solution_primary direct
_atom_sites_solution_secondary difmap
_audit_creation_method SHELXL
_cell_angle_alpha 90.00
_cell_angle_beta 95.07(6)
_cell_angle_gamma 90.00
_cell_formula_units_Z 2
_cell_length_a 8.332(4)
_cell_length_b 7.186(3)
_cell_length_c 10.812(9)
_cell_measurement_reflns_used 25
_cell_measurement_temperature 293(2)
_cell_measurement_theta_max 15
_cell_measurement_theta_min 7.5
_cell_volume 644.8(7)
_computing_cell_refinement 'Siemens P3-PC'
_computing_data_collection 'Siemens P3-PC'
_computing_data_reduction 'Siemens SHELXTL'
_computing_molecular_graphics 'Siemens SHELXTL'
_computing_publication_material 'Siemens SHELXTL'
_computing_structure_refinement 'SHELXL-93 (Sheldrick, 1993)'
_computing_structure_solution 'SHELXS-86 (Sheldrick, 1990)'
_diffrn_ambient_temperature 293(2)
_diffrn_measurement_device 'Nicolet R3M'
_diffrn_measurement_method '2\q-\w scans'
_diffrn_radiation_monochromator graphite
_diffrn_radiation_source 'fine-focus sealed tube'
_diffrn_radiation_type MoK\a
_diffrn_radiation_wavelength 0.71073
_diffrn_reflns_av_R_equivalents 0.0258
_diffrn_reflns_av_sigmaI/netI 0.0313
_diffrn_reflns_limit_h_max 9
_diffrn_reflns_limit_h_min 0
_diffrn_reflns_limit_k_max 8
_diffrn_reflns_limit_k_min 0
_diffrn_reflns_limit_l_max 12
_diffrn_reflns_limit_l_min -12
_diffrn_reflns_number 1331
_diffrn_reflns_theta_max 25.05
_diffrn_reflns_theta_min 2.45
_diffrn_standards_decay_% 0
_diffrn_standards_interval_count 97
_diffrn_standards_number 3
_exptl_absorpt_coefficient_mu 25.202
_exptl_absorpt_correction_T_max 0.44396
_exptl_absorpt_correction_T_min 0.23602
_exptl_absorpt_correction_type integration
_exptl_crystal_colour green
_exptl_crystal_density_diffrn 4.039
_exptl_crystal_density_meas ?
_exptl_crystal_density_method na
_exptl_crystal_description plate
_exptl_crystal_F_000 680
_exptl_crystal_size_max 0.120
_exptl_crystal_size_mid 0.060
_exptl_crystal_size_min 0.034
_refine_diff_density_max 3.201
_refine_diff_density_min -3.599
_refine_diff_density_rms 0.321
_refine_ls_extinction_coef 0.0008(2)
_refine_ls_extinction_expression Fc^*^=kFc[1+0.001xFc^2^\l^3^/sin(2\q)]^-1/4^
_refine_ls_extinction_method SHELXL
_refine_ls_goodness_of_fit_all 1.073
_refine_ls_goodness_of_fit_obs 1.118
_refine_ls_hydrogen_treatment 'riding, fixed isotropic U'
_refine_ls_matrix_type full
_refine_ls_number_parameters 105
_refine_ls_number_reflns 1243
_refine_ls_number_restraints 0
_refine_ls_restrained_S_all 1.073
_refine_ls_restrained_S_obs 1.118
_refine_ls_R_factor_all 0.0421
_refine_ls_R_factor_obs 0.0316
_refine_ls_shift/esd_max 0.000
_refine_ls_shift/esd_mean 0.000
_refine_ls_structure_factor_coef Fsqd
_refine_ls_weighting_details 'w=1/[\s^2^(Fo^2^)+(0.0470P)^2^+1.4951P] where P=(Fo^2^+2Fc^2^)/3'
_refine_ls_weighting_scheme calc
_refine_ls_wR_factor_all 0.0766
_refine_ls_wR_factor_obs 0.0720
_reflns_number_observed 1030
_reflns_number_total 1243
_reflns_observed_criterion >2sigma(I)
_cod_data_source_file ic000921a.cif
_cod_data_source_block abs1
_cod_depositor_comments
;
The following automatic conversions were performed:

'_symmetry_cell_setting' value 'Monoclinic' changed to 'monoclinic'
according to the built-in table from CIF Core dictionary named
'cif_core.dic' version 2.4.1 from 2010-06-29.

Automatic conversion script
Id: cif_fix_values 1646 2011-03-28 12:23:43Z adriana 

The following automatic conversions were performed:

'_exptl_crystal_density_meas' value 'nm' was changed to '?' - the
value is perceived as not measured.

Automatic conversion script
Id: cif_fix_values 3008 2015-01-20 13:52:24Z robertas 

The following automatic conversions were performed:

'_refine_ls_weighting_scheme' value 'calc
w=1/[\s^2^(Fo^2^)+(0.0470P)^2^+1.4951P] where P=(Fo^2^+2Fc^2^)/3' was
changed to 'calc'. New tag '_refine_ls_weighting_details' was
created. The value of the new tag was set to
'w=1/[\s^2^(Fo^2^)+(0.0470P)^2^+1.4951P] where P=(Fo^2^+2Fc^2^)/3'.

Automatic conversion script
Id: cif_fix_values 3143 2015-03-26 13:38:13Z robertas 
;
_cod_database_code 4319311

loop_
_symmetry_equiv_pos_as_xyz
'x, y, z'
'-x, y+1/2, -z'
'-x, -y, -z'
'x, -y-1/2, z'

loop_
_atom_site_aniso_label
_atom_site_aniso_U_11
_atom_site_aniso_U_22
_atom_site_aniso_U_33
_atom_site_aniso_U_23
_atom_site_aniso_U_13
_atom_site_aniso_U_12
U1 0.0104(3) 0.0090(3) 0.0099(3) 0.000 -0.0011(2) 0.000
U2 0.0117(3) 0.0108(3) 0.0107(3) 0.000 -0.0015(2) 0.000
F1 0.017(3) 0.015(3) 0.023(3) 0.008(3) -0.001(2) 0.002(2)
F2 0.007(4) 0.023(5) 0.026(5) 0.000 -0.003(3) 0.000
F3 0.012(4) 0.040(6) 0.013(4) 0.000 -0.006(3) 0.000
F4 0.023(3) 0.019(3) 0.015(3) -0.003(3) 0.002(2) 0.005(3)
F5 0.018(5) 0.042(6) 0.036(6) 0.000 -0.010(4) 0.000
F6 0.026(5) 0.032(6) 0.024(5) 0.000 0.004(4) 0.000
F7 0.032(3) 0.018(3) 0.020(3) -0.002(3) 0.007(3) -0.005(3)
O1 0.031(6) 0.013(5) 0.010(5) 0.000 -0.006(4) 0.000
N1 0.055(13) 0.123(22) 0.053(13) 0.000 0.036(10) 0.000
N2 0.040(9) 0.052(11) 0.023(8) 0.000 0.017(7) 0.000
C1 0.064(11) 0.146(22) 0.054(10) -0.041(13) -0.017(8) 0.080(14)
C2 0.029(6) 0.038(8) 0.034(7) 0.008(6) 0.008(5) -0.004(6)

loop_
_atom_site_label
_atom_site_type_symbol
_atom_site_fract_x
_atom_site_fract_y
_atom_site_fract_z
_atom_site_U_iso_or_equiv
_atom_site_thermal_displace_type
_atom_site_occupancy
_atom_site_calc_flag
_atom_site_refinement_flags
_atom_site_disorder_group
U1 U 0.55534(6) 0.2500 -0.06490(4) 0.0099(2) Uani 1 d S .
U2 U 0.51237(6) 0.2500 -0.41434(5) 0.0112(2) Uani 1 d S .
F1 F 0.3568(6) 0.0433(8) -0.0211(5) 0.0183(13) Uani 1 d . .
F2 F 0.8218(9) 0.2500 -0.0365(8) 0.019(2) Uani 1 d S .
F3 F 0.3599(9) 0.2500 -0.2385(8) 0.022(2) Uani 1 d S .
F4 F 0.6211(7) 0.0677(8) -0.2252(5) 0.0192(13) Uani 1 d . .
F5 F 0.2733(11) 0.2500 -0.5075(10) 0.033(2) Uani 1 d S .
F6 F 0.7744(11) 0.2500 -0.4135(9) 0.027(2) Uani 1 d S .
F7 F 0.5695(7) 0.0625(9) -0.5873(5) 0.0231(14) Uani 1 d . .
O1 O 0.5572(13) 0.2500 0.1738(9) 0.018(2) Uani 1 d S .
N1 N 1.1319(24) 0.2500 0.1763(19) 0.075(7) Uani 1 d S .
H1C H 1.2329(24) 0.2500 0.1527(19) 0.090 Uiso 1 calc SR .
H1D H 1.1370(24) 0.2500 0.2598(19) 0.090 Uiso 1 calc SR .
N2 N 0.8646(19) 0.2500 0.3551(14) 0.037(4) Uani 1 d S .
H2C H 0.8259(19) 0.2500 0.4302(14) 0.045 Uiso 1 calc SR .
H2D H 0.7794(19) 0.2500 0.2978(14) 0.045 Uiso 1 calc SR .
C1 C 0.9955(19) 0.0365(34) 0.2129(15) 0.089(9) Uani 1 d . .
H1A H 1.0615(19) -0.0741(34) 0.2263(15) 0.107 Uiso 1 calc R .
H1B H 0.8933(19) -0.0093(34) 0.1748(15) 0.107 Uiso 1 calc R .
C2 C 0.9535(14) 0.0761(20) 0.3423(11) 0.033(3) Uani 1 d . .
H2A H 0.8893(14) -0.0261(20) 0.3696(11) 0.040 Uiso 1 calc R .
H2B H 1.0522(14) 0.0810(20) 0.3970(11) 0.040 Uiso 1 calc R .
C3 C 1.0493(21) 0.1010(27) 0.1295(17) 0.009(4) Uiso 0.50 d P .
H3A H 0.9651(21) 0.1385(27) 0.0668(17) 0.010 Uiso 0.50 calc PR .
H3B H 1.1203(21) 0.0138(27) 0.0930(17) 0.010 Uiso 0.50 calc PR .

loop_
_atom_type_symbol
_atom_type_description
_atom_type_scat_dispersion_real
_atom_type_scat_dispersion_imag
_atom_type_scat_source
C C 0.0033 0.0016 'International Tables Vol C Tables 4.2.6.8 and 6.1.1.4'
H H 0.0000 0.0000 'International Tables Vol C Tables 4.2.6.8 and 6.1.1.4'
N N 0.0061 0.0033 'International Tables Vol C Tables 4.2.6.8 and 6.1.1.4'
O O 0.0106 0.0060 'International Tables Vol C Tables 4.2.6.8 and 6.1.1.4'
F F 0.0171 0.0103 'International Tables Vol C Tables 4.2.6.8 and 6.1.1.4'
U U -9.6767 9.6646 'International Tables Vol C Tables 4.2.6.8 and 6.1.1.4'

loop_
_geom_angle_atom_site_label_1
_geom_angle_atom_site_label_2
_geom_angle_atom_site_label_3
_geom_angle
_geom_angle_site_symmetry_1
_geom_angle_site_symmetry_3
_geom_angle_publ_flag
F2 U1 F4 78.5(2) . . no
F2 U1 F4 78.5(2) . 4_565 no
F4 U1 F4 70.2(3) . 4_565 no
F2 U1 F1 134.5(2) . 4_565 no
F4 U1 F1 138.8(2) . 4_565 no
F4 U1 F1 90.6(2) 4_565 4_565 no
F2 U1 F1 134.5(2) . . no
F4 U1 F1 90.6(2) . . no
F4 U1 F1 138.8(2) 4_565 . no
F1 U1 F1 80.3(3) 4_565 . no
F2 U1 F3 136.0(3) . . no
F4 U1 F3 66.0(2) . . no
F4 U1 F3 66.0(2) 4_565 . no
F1 U1 F3 73.0(2) 4_565 . no
F1 U1 F3 73.0(2) . . no
F2 U1 F1 71.2(2) . 2_655 no
F4 U1 F1 135.8(2) . 2_655 no
F4 U1 F1 72.7(2) 4_565 2_655 no
F1 U1 F1 63.4(2) 4_565 2_655 no
F1 U1 F1 133.55(11) . 2_655 no
F3 U1 F1 118.20(14) . 2_655 no
F2 U1 F1 71.2(2) . 3_655 no
F4 U1 F1 72.7(2) . 3_655 no
F4 U1 F1 135.8(2) 4_565 3_655 no
F1 U1 F1 133.55(11) 4_565 3_655 no
F1 U1 F1 63.4(2) . 3_655 no
F3 U1 F1 118.20(14) . 3_655 no
F1 U1 F1 123.5(3) 2_655 3_655 no
F2 U1 O1 86.8(3) . . no
F4 U1 O1 141.3(2) . . no
F4 U1 O1 141.3(2) 4_565 . no
F1 U1 O1 74.7(2) 4_565 . no
F1 U1 O1 74.7(2) . . no
F3 U1 O1 137.2(3) . . no
F1 U1 O1 68.7(2) 2_655 . no
F1 U1 O1 68.7(2) 3_655 . no
F2 U1 U2 98.3(2) . . no
F4 U1 U2 40.9(2) . . no
F4 U1 U2 40.9(2) 4_565 . no
F1 U1 U2 101.5(2) 4_565 . no
F1 U1 U2 101.5(2) . . no
F3 U1 U2 37.7(2) . . no
F1 U1 U2 112.90(15) 2_655 . no
F1 U1 U2 112.90(15) 3_655 . no
O1 U1 U2 174.9(2) . . no
F2 U1 U1 102.18(9) . 3_665 no
F4 U1 U1 149.7(2) . 3_665 no
F4 U1 U1 80.1(2) 4_565 3_665 no
F1 U1 U1 32.39(14) 4_565 3_665 no
F1 U1 U1 108.4(2) . 3_665 no
F3 U1 U1 96.56(9) . 3_665 no
F1 U1 U1 31.05(13) 2_655 3_665 no
F1 U1 U1 136.7(2) 3_655 3_665 no
O1 U1 U1 68.26(6) . 3_665 no
U2 U1 U1 110.38(3) . 3_665 no
F2 U1 U1 102.18(9) . 3_655 no
F4 U1 U1 80.1(2) . 3_655 no
F4 U1 U1 149.7(2) 4_565 3_655 no
F1 U1 U1 108.4(2) 4_565 3_655 no
F1 U1 U1 32.39(14) . 3_655 no
F3 U1 U1 96.56(9) . 3_655 no
F1 U1 U1 136.7(2) 2_655 3_655 no
F1 U1 U1 31.05(13) 3_655 3_655 no
O1 U1 U1 68.26(6) . 3_655 no
U2 U1 U1 110.38(3) . 3_655 no
U1 U1 U1 128.16(5) 3_665 3_655 no
F5 U2 F6 152.4(4) . . no
F5 U2 F7 75.3(2) . 3_654 no
F6 U2 F7 106.93(15) . 3_654 no
F5 U2 F7 75.3(2) . 2_654 no
F6 U2 F7 106.93(15) . 2_654 no
F7 U2 F7 146.1(3) 3_654 2_654 no
F5 U2 F3 80.6(3) . . no
F6 U2 F3 127.0(3) . . no
F7 U2 F3 79.51(15) 3_654 . no
F7 U2 F3 79.51(15) 2_654 . no
F5 U2 F7 82.8(3) . . no
F6 U2 F7 74.6(2) . . no
F7 U2 F7 62.9(2) 3_654 . no
F7 U2 F7 128.6(2) 2_654 . no
F3 U2 F7 141.6(2) . . no
F5 U2 F7 82.8(3) . 4_565 no
F6 U2 F7 74.6(2) . 4_565 no
F7 U2 F7 128.6(2) 3_654 4_565 no
F7 U2 F7 62.9(2) 2_654 4_565 no
F3 U2 F7 141.6(2) . 4_565 no
F7 U2 F7 68.7(3) . 4_565 no
F5 U2 F4 129.0(2) . 4_565 no
F6 U2 F4 73.1(2) . 4_565 no
F7 U2 F4 125.0(2) 3_654 4_565 no
F7 U2 F4 65.3(2) 2_654 4_565 no
F3 U2 F4 62.1(2) . 4_565 no
F7 U2 F4 147.6(2) . 4_565 no
F7 U2 F4 105.0(2) 4_565 4_565 no
F5 U2 F4 129.0(2) . . no
F6 U2 F4 73.1(2) . . no
F7 U2 F4 65.3(2) 3_654 . no
F7 U2 F4 125.0(2) 2_654 . no
F3 U2 F4 62.1(2) . . no
F7 U2 F4 105.0(2) . . no
F7 U2 F4 147.6(2) 4_565 . no
F4 U2 F4 62.4(3) 4_565 . no
F5 U2 U1 118.2(3) . . no
F6 U2 U1 89.4(3) . . no
F7 U2 U1 89.68(15) 3_654 . no
F7 U2 U1 89.68(14) 2_654 . no
F3 U2 U1 37.6(2) . . no
F7 U2 U1 141.1(2) . . no
F7 U2 U1 141.1(2) 4_565 . no
F4 U2 U1 36.14(13) 4_565 . no
F4 U2 U1 36.14(13) . . no
F5 U2 U2 77.16(12) . 3_654 no
F6 U2 U2 90.71(11) . 3_654 no
F7 U2 U2 31.72(14) 3_654 3_654 no
F7 U2 U2 148.3(2) 2_654 3_654 no
F3 U2 U2 110.94(6) . 3_654 no
F7 U2 U2 31.15(15) . 3_654 no
F7 U2 U2 98.5(2) 4_565 3_654 no
F4 U2 U2 146.31(14) 4_565 3_654 no
F4 U2 U2 84.84(14) . 3_654 no
U1 U2 U2 117.18(3) . 3_654 no
F5 U2 U2 77.16(12) . 3_664 no
F6 U2 U2 90.71(12) . 3_664 no
F7 U2 U2 148.3(2) 3_654 3_664 no
F7 U2 U2 31.72(14) 2_654 3_664 no
F3 U2 U2 110.94(6) . 3_664 no
F7 U2 U2 98.5(2) . 3_664 no
F7 U2 U2 31.15(15) 4_565 3_664 no
F4 U2 U2 84.84(14) 4_565 3_664 no
F4 U2 U2 146.31(14) . 3_664 no
U1 U2 U2 117.18(3) . 3_664 no
U2 U2 U2 125.62(5) 3_654 3_664 no
U1 F1 U1 116.6(2) . 3_655 no
U1 F3 U2 104.8(3) . . no
U1 F4 U2 103.0(2) . . no
U2 F7 U2 117.1(2) 3_654 . no
C3 N1 C3 105.3(22) . 4_565 no
C2 N2 C2 117.0(13) . 4_565 no
C3 C1 C2 143.2(23) . . no
N2 C2 C1 114.3(13) . . no
C1 C3 N1 104.5(19) . . no

loop_
_geom_bond_atom_site_label_1
_geom_bond_atom_site_label_2
_geom_bond_distance
_geom_bond_site_symmetry_2
_geom_bond_publ_flag
U1 F2 2.214(8) . yes
U1 F4 2.278(6) . yes
U1 F4 2.278(6) 4_565 yes
U1 F1 2.304(6) 4_565 yes
U1 F1 2.304(6) . yes
U1 F3 2.374(8) . yes
U1 F1 2.392(6) 2_655 yes
U1 F1 2.392(6) 3_655 yes
U1 O1 2.579(10) . yes
U1 U2 3.763(3) . yes
U1 U1 3.995(2) 3_665 yes
U1 U1 3.995(2) 3_655 yes
U2 F5 2.152(9) . yes
U2 F6 2.182(9) . yes
U2 F7 2.348(7) 3_654 yes
U2 F7 2.348(7) 2_654 yes
U2 F3 2.378(9) . yes
U2 F7 2.386(6) . yes
U2 F7 2.386(6) 4_565 yes
U2 F4 2.528(6) 4_565 yes
U2 F4 2.528(6) . yes
U2 U2 4.039(2) 3_654 yes
U2 U2 4.039(2) 3_664 yes
F1 U1 2.392(6) 3_655 yes
F7 U2 2.348(7) 3_654 yes
N1 C3 1.35(2) . yes
N1 C3 1.35(2) 4_565 yes
N2 C2 1.47(2) . yes
N2 C2 1.47(2) 4_565 yes
C1 C3 1.14(3) . yes
C1 C2 1.50(2) . yes
